data_2225067
loop_
_publ_author_name
'Ding, Yong-Jie'
'Zhao, Chun-Xiang'

_publ_section_title
;<i>catena</i>-Poly[[[aqua(5-nitrobenzene-1,2,3-tricarboxylato-\k<i>O</i>^1^)copper(II)]-di-\m-aqua-[diaquasodium]-di-\m-aqua]
 tetrahydrate]
;
_journal_coeditor_code NG2712
_journal_issue 2
_journal_name_full 'Acta Crystallographica Section E'
_journal_page_first m132
_journal_page_last m133
_journal_paper_doi 10.1107/S1600536810000401
_journal_volume 66
_journal_year 2010
_chemical_formula_iupac '[Cu Na (C9 H2 N O8) (H2 O)7], 4H2 O'
_chemical_formula_moiety 'C9 H16 Cu N Na O15, 4(H2 O)'
_chemical_formula_sum 'C9 H24 Cu N Na O19'
_chemical_formula_weight 536.82
_chemical_name_systematic
;
<i>catena</i>-Poly[[[aqua(5-nitrobenzene-1,2,3-tricarboxylato-
\k<i>O</i>^1^)copper(II)]-di-\m-aqua-[diaquasodium]-di-\m-aqua]
tetrahydrate]
;
_space_group_IT_number 2
_symmetry_cell_setting triclinic
_symmetry_space_group_name_Hall '-P 1'
_symmetry_space_group_name_H-M 'P -1'
_atom_sites_solution_hydrogens geom
_atom_sites_solution_primary direct
_atom_sites_solution_secondary difmap
_audit_creation_method SHELXL-97
_cell_angle_alpha 63.46(3)
_cell_angle_beta 79.17(4)
_cell_angle_gamma 82.13(3)
_cell_formula_units_Z 2
_cell_length_a 6.6480(13)
_cell_length_b 13.124(3)
_cell_length_c 13.531(3)
_cell_measurement_reflns_used 2416
_cell_measurement_temperature 295(2)
_cell_measurement_theta_max 27.69
_cell_measurement_theta_min 2.91
_cell_volume 1035.5(5)
_computing_cell_refinement 'SAINT (Bruker, 2005)'
_computing_data_collection 'APEX2 (Bruker, 2005)'
_computing_data_reduction 'SAINT (Bruker, 2005)'
_computing_molecular_graphics 'Mercury (Macrae <i>et al.</i>,  2006)'
_computing_publication_material 'SHELXTL (Sheldrick, 2008)'
_computing_structure_refinement 'SHELXL97 (Sheldrick, 2008)'
_computing_structure_solution 'SHELXS97 (Sheldrick, 2008)'
_diffrn_ambient_temperature 295(2)
_diffrn_measured_fraction_theta_full 0.994
_diffrn_measured_fraction_theta_max 0.994
_diffrn_measurement_device_type 'Bruker APEXII area-detector diffractometer'
_diffrn_measurement_method '\f and \w scan'
_diffrn_radiation_monochromator graphite
_diffrn_radiation_source 'fine-focus sealed tube'
_diffrn_radiation_type MoK\a
_diffrn_radiation_wavelength 0.71073
_diffrn_reflns_av_R_equivalents 0.0211
_diffrn_reflns_av_sigmaI/netI 0.0400
_diffrn_reflns_limit_h_max 7
_diffrn_reflns_limit_h_min -7
_diffrn_reflns_limit_k_max 15
_diffrn_reflns_limit_k_min -15
_diffrn_reflns_limit_l_max 16
_diffrn_reflns_limit_l_min -12
_diffrn_reflns_number 5466
_diffrn_reflns_theta_full 25.20
_diffrn_reflns_theta_max 25.20
_diffrn_reflns_theta_min 1.70
_diffrn_standards_number 0
_exptl_absorpt_coefficient_mu 1.169
_exptl_absorpt_correction_T_max 0.7914
_exptl_absorpt_correction_T_min 0.7431
_exptl_absorpt_correction_type multi-scan
_exptl_absorpt_process_details '(SADABS; Sheldrick, 2005)'
_exptl_crystal_colour blue
_exptl_crystal_density_diffrn 1.722
_exptl_crystal_density_method 'not measured'
_exptl_crystal_description block
_exptl_crystal_F_000 554
_exptl_crystal_size_max 0.27
_exptl_crystal_size_mid 0.26
_exptl_crystal_size_min 0.21
_refine_diff_density_max 0.762
_refine_diff_density_min -0.762
_refine_ls_extinction_method none
_refine_ls_goodness_of_fit_ref 1.021
_refine_ls_hydrogen_treatment constr
_refine_ls_matrix_type full
_refine_ls_number_parameters 280
_refine_ls_number_reflns 3696
_refine_ls_number_restraints 0
_refine_ls_restrained_S_all 1.021
_refine_ls_R_factor_all 0.0568
_refine_ls_R_factor_gt 0.0467
_refine_ls_shift/su_max 0.001
_refine_ls_shift/su_mean 0.000
_refine_ls_structure_factor_coef Fsqd
_refine_ls_weighting_details 'calc w=1/[\s^2^(Fo^2^)+(0.0826P)^2^+0.9060P] where P=(Fo^2^+2Fc^2^)/3'
_refine_ls_weighting_scheme calc
_refine_ls_wR_factor_gt 0.1240
_refine_ls_wR_factor_ref 0.1331
_reflns_number_gt 3113
_reflns_number_total 3719
_reflns_threshold_expression I>2sigma(I)
_cod_data_source_file ng2712.cif
_cod_data_source_block I
_cod_depositor_comments
;
The following automatic conversions were performed:
'_symmetry_cell_setting' value 'Triclinic' changed to 'triclinic'
according to '/home/saulius/struct/CIF-dictionaries/cif_core.dic'
dictionary named 'cif_core.dic' version 2.4.1 from 2010-06-29.

Automatic conversion script
Id: cif_fix_enum 1527 2010-12-29 10:47:43Z saulius 

The following automatic conversions were performed:

'_symmetry_cell_setting' value 'Triclinic' changed to 'triclinic'
according to /home/saulius/struct/CIF-dictionaries/cif_core.dic
dictionary named 'cif_core.dic' version 2.4.1 from 2010-06-29.

Automatic conversion script
Id: cif_fix_values 1715 2011-07-08 13:25:40Z adriana 
;
_cod_original_cell_volume 1035.5(4)
_cod_database_code 2225067
_cod_database_fobs_code 2225067

loop_
_symmetry_equiv_pos_as_xyz
'x, y, z'
'-x, -y, -z'

loop_
_atom_site_type_symbol
_atom_site_label
_atom_site_fract_x
_atom_site_fract_y
_atom_site_fract_z
_atom_site_U_iso_or_equiv
_atom_site_adp_type
_atom_site_calc_flag
_atom_site_refinement_flags
_atom_site_occupancy
_atom_site_disorder_assembly
_atom_site_disorder_group
Cu Cu1 0.45974(6) 1.11126(4) 0.67569(3) 0.02613(17) Uani d . 1 . .
Na Na1 0.9245(2) 1.21836(13) 0.62390(12) 0.0355(4) Uani d . 1 . .
N N1 0.1276(5) 0.5042(3) 1.1324(2) 0.0300(7) Uani d . 1 . .
C C1 0.2949(5) 0.8902(3) 0.8445(3) 0.0233(7) Uani d . 1 . .
C C2 0.2868(5) 0.7638(3) 0.8775(3) 0.0224(7) Uani d . 1 . .
C C3 0.3519(5) 0.7198(3) 0.7989(3) 0.0209(7) Uani d . 1 . .
C C4 0.3514(5) 0.6022(3) 0.8333(3) 0.0219(7) Uani d . 1 . .
C C5 0.2859(5) 0.5315(3) 0.9441(3) 0.0238(7) Uani d . 1 . .
H H5 0.2926 0.4528 0.9687 0.029 Uiso calc R 1 . .
C C6 0.2110(5) 0.5782(3) 1.0174(3) 0.0246(7) Uani d . 1 . .
C C7 0.2114(5) 0.6939(3) 0.9862(3) 0.0240(7) Uani d . 1 . .
H H7 0.1620 0.7239 1.0374 0.029 Uiso calc R 1 . .
C C8 0.4157(5) 0.7967(3) 0.6777(3) 0.0217(7) Uani d . 1 . .
C C9 0.4168(5) 0.5492(3) 0.7518(3) 0.0255(8) Uani d . 1 . .
O O1 0.1623(5) 0.4011(2) 1.1654(2) 0.0438(7) Uani d . 1 . .
O O2 0.0221(4) 0.5489(3) 1.1883(2) 0.0424(7) Uani d . 1 . .
O O3 0.5154(4) 0.4541(2) 0.7880(2) 0.0350(6) Uani d . 1 . .
O O4 0.3646(4) 0.6026(2) 0.6569(2) 0.0322(6) Uani d . 1 . .
O O5 0.5992(3) 0.7895(2) 0.6373(2) 0.0279(5) Uani d . 1 . .
O O6 0.2773(3) 0.8631(2) 0.62482(19) 0.0253(5) Uani d . 1 . .
O O7 0.1643(4) 0.9349(2) 0.8958(2) 0.0378(7) Uani d . 1 . .
O O8 0.4354(3) 0.94091(19) 0.76839(19) 0.0239(5) Uani d . 1 . .
O O1W 1.0173(5) 1.3157(3) 0.4326(3) 0.0583(9) Uani d . 1 . .
H H1W 1.1316 1.3136 0.3943 0.087 Uiso d R 1 . .
H H2W 0.9188 1.3422 0.3956 0.087 Uiso d R 1 . .
O O2W 0.3871(5) 0.2405(2) 0.8712(2) 0.0480(8) Uani d . 1 . .
H H3W 0.3277 0.2063 0.9367 0.072 Uiso d R 1 . .
H H4W 0.4314 0.2983 0.8694 0.072 Uiso d R 1 . .
O O3W 0.2499(4) 0.4492(2) 0.5859(2) 0.0413(7) Uani d . 1 . .
H H5W 0.2851 0.4832 0.6193 0.062 Uiso d R 1 . .
H H6W 0.2712 0.4938 0.5177 0.062 Uiso d R 1 . .
O O4W 0.8268(4) 1.3977(3) 0.6357(2) 0.0457(7) Uani d . 1 . .
H H7W 0.7512 1.3945 0.6941 0.069 Uiso d R 1 . .
H H8W 0.9337 1.4228 0.6390 0.069 Uiso d R 1 . .
O O5W 0.8772(4) 0.8670(2) 0.7141(2) 0.0342(6) Uani d . 1 . .
H H9W 1.0052 0.8651 0.6965 0.051 Uiso d R 1 . .
H H10W 0.8229 0.8171 0.7068 0.051 Uiso d R 1 . .
O O6W 0.7667(4) 0.8945(3) 0.9121(2) 0.0416(7) Uani d . 1 . .
H H11W 0.8793 0.9089 0.9212 0.062 Uiso d R 1 . .
H H12W 0.7799 0.8737 0.8607 0.062 Uiso d R 1 . .
O O7W 0.1910(4) 1.1559(2) 0.7608(2) 0.0322(6) Uani d . 1 . .
H H13W 0.1805 1.0929 0.8175 0.048 Uiso d R 1 . .
H H14W 0.2254 1.1929 0.7914 0.048 Uiso d R 1 . .
O O8W 0.6440(4) 1.1187(2) 0.7809(2) 0.0304(6) Uani d . 1 . .
H H15W 0.6707 1.0528 0.8295 0.046 Uiso d R 1 . .
H H16W 0.5749 1.1599 0.8095 0.046 Uiso d R 1 . .
O O9W 0.2728(4) 1.0955(2) 0.5785(2) 0.0277(5) Uani d . 1 . .
H H18W 0.2966 1.1361 0.5094 0.041 Uiso d R 1 . .
H H17W 0.2814 1.0266 0.5904 0.041 Uiso d R 1 . .
O O10W 0.7342(4) 1.0795(2) 0.5925(2) 0.0275(5) Uani d . 1 . .
H H19W 0.7623 1.0126 0.6388 0.041 Uiso d R 1 . .
H H20W 0.7367 1.0866 0.5275 0.041 Uiso d R 1 . .
O O11W 0.5012(4) 1.2786(2) 0.5697(2) 0.0329(6) Uani d . 1 . .
H H21W 0.5259 1.3005 0.5003 0.049 Uiso d R 1 . .
H H22W 0.4304 1.3288 0.5857 0.049 Uiso d R 1 . .

loop_
_atom_site_aniso_label
_atom_site_aniso_U_11
_atom_site_aniso_U_22
_atom_site_aniso_U_33
_atom_site_aniso_U_12
_atom_site_aniso_U_13
_atom_site_aniso_U_23
Cu1 0.0215(3) 0.0263(3) 0.0308(3) -0.00127(17) -0.00157(18) -0.0134(2)
Na1 0.0309(8) 0.0395(9) 0.0336(8) -0.0038(7) -0.0005(6) -0.0146(7)
N1 0.0234(16) 0.0362(18) 0.0270(16) -0.0065(13) -0.0033(13) -0.0094(14)
C1 0.0191(17) 0.0243(17) 0.0272(18) 0.0004(14) -0.0049(14) -0.0115(15)
C2 0.0163(16) 0.0238(17) 0.0279(18) -0.0009(13) -0.0026(13) -0.0121(14)
C3 0.0101(15) 0.0242(17) 0.0283(18) 0.0014(12) -0.0050(13) -0.0112(14)
C4 0.0138(16) 0.0239(17) 0.0284(18) 0.0013(13) -0.0054(13) -0.0114(14)
C5 0.0200(17) 0.0225(17) 0.0286(18) 0.0001(13) -0.0059(14) -0.0103(14)
C6 0.0156(16) 0.0294(19) 0.0251(18) -0.0001(14) -0.0051(13) -0.0081(15)
C7 0.0187(17) 0.0280(18) 0.0277(18) 0.0018(14) -0.0023(14) -0.0156(15)
C8 0.0182(17) 0.0216(16) 0.0286(18) -0.0023(13) -0.0015(14) -0.0141(14)
C9 0.0183(17) 0.0278(18) 0.032(2) -0.0085(14) 0.0041(14) -0.0158(16)
O1 0.0474(18) 0.0309(16) 0.0384(16) -0.0047(13) -0.0023(13) -0.0029(12)
O2 0.0423(17) 0.0481(17) 0.0325(15) -0.0075(14) 0.0089(13) -0.0178(14)
O3 0.0375(15) 0.0285(14) 0.0415(15) 0.0052(12) -0.0052(12) -0.0193(12)
O4 0.0358(15) 0.0358(14) 0.0275(14) -0.0040(12) -0.0032(11) -0.0161(12)
O5 0.0168(12) 0.0343(14) 0.0294(13) -0.0004(10) 0.0008(10) -0.0127(11)
O6 0.0199(12) 0.0275(13) 0.0253(12) 0.0016(10) -0.0047(10) -0.0090(10)
O7 0.0351(15) 0.0314(14) 0.0463(16) -0.0050(12) 0.0122(12) -0.0225(13)
O8 0.0199(12) 0.0218(12) 0.0275(13) -0.0024(9) 0.0004(10) -0.0095(10)
O1W 0.0451(18) 0.070(2) 0.0423(18) 0.0258(16) -0.0035(14) -0.0179(16)
O2W 0.066(2) 0.0372(16) 0.0431(17) -0.0126(15) 0.0103(15) -0.0239(14)
O3W 0.0445(17) 0.0404(16) 0.0471(17) 0.0023(13) -0.0078(13) -0.0270(14)
O4W 0.0373(16) 0.060(2) 0.0482(17) -0.0100(14) -0.0011(13) -0.0305(16)
O5W 0.0208(13) 0.0348(14) 0.0501(17) 0.0011(11) -0.0051(11) -0.0219(13)
O6W 0.0340(15) 0.0517(18) 0.0388(16) -0.0006(13) -0.0044(12) -0.0202(14)
O7W 0.0282(14) 0.0322(14) 0.0372(14) -0.0002(11) 0.0014(11) -0.0187(12)
O8W 0.0329(14) 0.0314(14) 0.0302(14) -0.0012(11) -0.0060(11) -0.0159(11)
O9W 0.0288(13) 0.0267(13) 0.0274(13) -0.0017(10) -0.0054(10) -0.0111(11)
O10W 0.0232(12) 0.0300(13) 0.0282(13) 0.0018(10) -0.0005(10) -0.0138(11)
O11W 0.0394(15) 0.0237(13) 0.0310(14) -0.0019(11) 0.0016(11) -0.0104(11)

loop_
_atom_type_symbol
_atom_type_description
_atom_type_scat_dispersion_real
_atom_type_scat_dispersion_imag
_atom_type_scat_source
C C 0.0033 0.0016 'International Tables Vol C Tables 4.2.6.8 and 6.1.1.4'
H H 0.0000 0.0000 'International Tables Vol C Tables 4.2.6.8 and 6.1.1.4'
Cu Cu 0.3201 1.2651 'International Tables Vol C Tables 4.2.6.8 and 6.1.1.4'
N N 0.0061 0.0033 'International Tables Vol C Tables 4.2.6.8 and 6.1.1.4'
Na Na 0.0362 0.0249 'International Tables Vol C Tables 4.2.6.8 and 6.1.1.4'
O O 0.0106 0.0060 'International Tables Vol C Tables 4.2.6.8 and 6.1.1.4'

loop_
_geom_angle_atom_site_label_1
_geom_angle_atom_site_label_2
_geom_angle_atom_site_label_3
_geom_angle_site_symmetry_1
_geom_angle_site_symmetry_3
_geom_angle
_geom_angle_publ_flag
O8 Cu1 O11W . . 174.07(9) ?
O8 Cu1 O10W . . 89.57(10) ?
O11W Cu1 O10W . . 85.25(11) ?
O8 Cu1 O9W . . 85.27(10) ?
O11W Cu1 O9W . . 92.50(11) ?
O10W Cu1 O9W . . 97.07(10) ?
O8 Cu1 O8W . . 91.76(10) ?
O11W Cu1 O8W . . 90.54(11) ?
O10W Cu1 O8W . . 83.80(10) ?
O9W Cu1 O8W . . 176.89(10) ?
O8 Cu1 O7W . . 94.30(10) ?
O11W Cu1 O7W . . 91.04(11) ?
O10W Cu1 O7W . . 174.87(10) ?
O9W Cu1 O7W . . 86.61(10) ?
O8W Cu1 O7W . . 92.71(10) ?
O8 Cu1 Na1 . . 118.29(8) ?
O11W Cu1 Na1 . . 59.92(9) ?
O10W Cu1 Na1 . . 49.22(8) ?
O9W Cu1 Na1 . . 134.47(8) ?
O8W Cu1 Na1 . . 48.05(8) ?
O7W Cu1 Na1 . . 125.72(8) ?
O1W Na1 O4W . . 90.19(12) ?
O1W Na1 O8W . . 146.32(13) ?
O4W Na1 O8W . . 91.74(11) ?
O1W Na1 O10W . . 89.56(13) ?
O4W Na1 O10W . . 134.16(11) ?
O8W Na1 O10W . . 65.55(9) ?
O1W Na1 O7W . 1_655 121.61(12) ?
O4W Na1 O7W . 1_655 93.88(11) ?
O8W Na1 O7W . 1_655 91.80(9) ?
O10W Na1 O7W . 1_655 124.37(10) ?
O1W Na1 O9W . 1_655 76.07(10) ?
O4W Na1 O9W . 1_655 139.84(11) ?
O8W Na1 O9W . 1_655 120.44(10) ?
O10W Na1 O9W . 1_655 84.04(8) ?
O7W Na1 O9W 1_655 1_655 64.18(8) ?
O1W Na1 O11W . . 84.16(11) ?
O4W Na1 O11W . . 74.72(10) ?
O8W Na1 O11W . . 64.06(9) ?
O10W Na1 O11W . . 59.67(8) ?
O7W Na1 O11W 1_655 . 152.36(9) ?
O9W Na1 O11W 1_655 . 138.74(9) ?
O1W Na1 Cu1 . . 109.05(11) ?
O4W Na1 Cu1 . . 101.24(9) ?
O8W Na1 Cu1 . . 37.82(6) ?
O10W Na1 Cu1 . . 37.12(6) ?
O7W Na1 Cu1 1_655 . 126.89(8) ?
O9W Na1 Cu1 1_655 . 118.89(7) ?
O11W Na1 Cu1 . . 36.68(5) ?
O2 N1 O1 . . 124.0(3) ?
O2 N1 C6 . . 118.0(3) ?
O1 N1 C6 . . 117.9(3) ?
O8 C1 O7 . . 125.5(3) ?
O8 C1 C2 . . 116.4(3) ?
O7 C1 C2 . . 118.2(3) ?
C7 C2 C3 . . 120.9(3) ?
C7 C2 C1 . . 118.4(3) ?
C3 C2 C1 . . 120.7(3) ?
C4 C3 C2 . . 119.2(3) ?
C4 C3 C8 . . 119.4(3) ?
C2 C3 C8 . . 121.4(3) ?
C5 C4 C3 . . 119.6(3) ?
C5 C4 C9 . . 118.6(3) ?
C3 C4 C9 . . 121.8(3) ?
C6 C5 C4 . . 119.6(3) ?
C6 C5 H5 . . 120.2 ?
C4 C5 H5 . . 120.2 ?
C5 C6 C7 . . 122.0(3) ?
C5 C6 N1 . . 119.5(3) ?
C7 C6 N1 . . 118.5(3) ?
C2 C7 C6 . . 118.5(3) ?
C2 C7 H7 . . 120.8 ?
C6 C7 H7 . . 120.8 ?
O5 C8 O6 . . 125.2(3) ?
O5 C8 C3 . . 118.1(3) ?
O6 C8 C3 . . 116.7(3) ?
O4 C9 O3 . . 126.4(3) ?
O4 C9 C4 . . 117.4(3) ?
O3 C9 C4 . . 116.2(3) ?
C1 O8 Cu1 . . 128.3(2) ?
Na1 O1W H1W . . 128.5 ?
Na1 O1W H2W . . 115.0 ?
H1W O1W H2W . . 114.4 ?
H3W O2W H4W . . 104.9 ?
H5W O3W H6W . . 105.6 ?
Na1 O4W H7W . . 116.6 ?
Na1 O4W H8W . . 107.4 ?
H7W O4W H8W . . 101.9 ?
H9W O5W H10W . . 112.6 ?
H11W O6W H12W . . 112.2 ?
Cu1 O7W Na1 . 1_455 104.30(11) ?
Cu1 O7W H13W . . 97.3 ?
Na1 O7W H13W 1_455 . 118.8 ?
Cu1 O7W H14W . . 107.2 ?
Na1 O7W H14W 1_455 . 127.7 ?
H13W O7W H14W . . 97.3 ?
Cu1 O8W Na1 . . 94.13(10) ?
Cu1 O8W H15W . . 110.2 ?
Na1 O8W H15W . . 118.7 ?
Cu1 O8W H16W . . 105.0 ?
Na1 O8W H16W . . 114.6 ?
H15W O8W H16W . . 111.7 ?
Cu1 O9W Na1 . 1_455 99.58(10) ?
Cu1 O9W H18W . . 116.8 ?
Na1 O9W H18W 1_455 . 97.8 ?
Cu1 O9W H17W . . 107.5 ?
Na1 O9W H17W 1_455 . 126.6 ?
H18W O9W H17W . . 108.9 ?
Cu1 O10W Na1 . . 93.66(10) ?
Cu1 O10W H19W . . 99.1 ?
Na1 O10W H19W . . 108.8 ?
Cu1 O10W H20W . . 118.2 ?
Na1 O10W H20W . . 119.7 ?
H19W O10W H20W . . 114.0 ?
Cu1 O11W H21W . . 121.0 ?
Na1 O11W H21W . . 99.5 ?
Cu1 O11W H22W . . 118.5 ?
Na1 O11W H22W . . 118.7 ?
H21W O11W H22W . . 111.2 ?

loop_
_geom_bond_atom_site_label_1
_geom_bond_atom_site_label_2
_geom_bond_site_symmetry_2
_geom_bond_distance
_geom_bond_publ_flag
Cu1 O8 . 2.028(2) ?
Cu1 O11W . 2.040(3) ?
Cu1 O10W . 2.052(2) ?
Cu1 O9W . 2.061(2) ?
Cu1 O8W . 2.086(2) ?
Cu1 O7W . 2.098(3) ?
Na1 O1W . 2.318(4) ?
Na1 O4W . 2.422(3) ?
Na1 O8W . 2.529(3) ?
Na1 O10W . 2.574(3) ?
Na1 O7W 1_655 2.593(3) ?
Na1 O9W 1_655 2.770(3) ?
N1 O2 . 1.222(4) ?
N1 O1 . 1.224(4) ?
N1 C6 . 1.464(5) ?
C1 O8 . 1.254(4) ?
C1 O7 . 1.256(4) ?
C1 C2 . 1.519(5) ?
C2 C7 . 1.378(5) ?
C2 C3 . 1.400(5) ?
C3 C4 . 1.400(5) ?
C3 C8 . 1.505(5) ?
C4 C5 . 1.386(5) ?
C4 C9 . 1.521(5) ?
C5 C6 . 1.372(5) ?
C5 H5 . 0.9300 ?
C6 C7 . 1.382(5) ?
C7 H7 . 0.9300 ?
C8 O5 . 1.249(4) ?
C8 O6 . 1.260(4) ?
C9 O4 . 1.247(4) ?
C9 O3 . 1.256(4) ?
O1W H1W . 0.8400 ?
O1W H2W . 0.8399 ?
O2W H3W . 0.8400 ?
O2W H4W . 0.8398 ?
O3W H5W . 0.8401 ?
O3W H6W . 0.8398 ?
O4W H7W . 0.8401 ?
O4W H8W . 0.8401 ?
O5W H9W . 0.8401 ?
O5W H10W . 0.8400 ?
O6W H11W . 0.8399 ?
O6W H12W . 0.8400 ?
O7W Na1 1_455 2.593(3) ?
O7W H13W . 0.8400 ?
O7W H14W . 0.8399 ?
O8W H15W . 0.8399 ?
O8W H16W . 0.8399 ?
O9W Na1 1_455 2.769(3) ?
O9W H18W . 0.8398 ?
O9W H17W . 0.8400 ?
O10W H19W . 0.8398 ?
O10W H20W . 0.8395 ?
O11W H21W . 0.8400 ?
O11W H22W . 0.8401 ?

loop_
_geom_hbond_atom_site_label_D
_geom_hbond_atom_site_label_H
_geom_hbond_atom_site_label_A
_geom_hbond_site_symmetry_A
_geom_hbond_distance_DH
_geom_hbond_distance_HA
_geom_hbond_distance_DA
_geom_hbond_angle_DHA
O1W H2W O4 2_676 0.84 2.06 2.883(4) 165.9
O1W H1W O5 2_776 0.84 2.19 2.932(4) 147.8
O2W H4W O3 . 0.84 1.94 2.706(4) 150.8
O2W H3W O6W 2_667 0.84 1.91 2.741(4) 168.9
O3W H6W O4W 2_676 0.84 2.09 2.863(4) 152.7
O3W H5W O4 . 0.84 2.01 2.825(4) 163.7
O4W H8W O3W 1_665 0.84 2.11 2.868(4) 149.4
O4W H7W O3 1_565 0.84 2.12 2.902(4) 155.1
O5W H10W O1 2_667 0.84 2.60 3.174(4) 126.6
O5W H10W O5 . 0.84 2.05 2.778(4) 144.5
O5W H9W O6 1_655 0.84 1.89 2.711(3) 166.2
O6W H12W O5W . 0.84 2.00 2.810(4) 160.5
O6W H11W O7 1_655 0.84 1.91 2.716(4) 160.2
O7W H14W O2W 1_565 0.84 1.98 2.788(4) 160.2
O7W H13W O7 . 0.84 1.87 2.657(4) 156.1
O8W H16W O2W 1_565 0.84 1.85 2.679(4) 170.9
O8W H15W O6W . 0.84 1.95 2.774(4) 166.5
O9W H18W O5 2_676 0.84 1.82 2.647(4) 168.3
O9W H17W O6 . 0.84 1.99 2.823(3) 175.1
O10W H19W O5W . 0.84 1.85 2.674(4) 166.1
O10W H20W O6 2_676 0.84 1.88 2.704(3) 167.0
O11W H22W O3W 1_565 0.84 1.85 2.670(4) 164.9
O11W H21W O4 2_676 0.84 1.98 2.776(4) 157.6
